data_7216433
loop_
_publ_author_name
'Hu, Hailiang'
'Zhang, Weisong'
'Gong, Jingjing'
'Dong, Huan'
'Zhao, Fangfang'
'Huang, Hui'
'Liu, Yang'
'Zhang, Guangju'
'Kang, Zhenhui'

_publ_section_title
;
 Can tetrazole-functionalized ligands realize the role-control of
 Keggin-type POMs in hybrid frameworks?
;
_journal_issue 25
_journal_name_full CrystEngComm
_journal_page_first 5642
_journal_paper_doi 10.1039/c4ce00293h
_journal_volume 16
_journal_year 2014
_chemical_formula_moiety 'O40 P W12, C26 H40 Cl Cu4 N32 S8'
_chemical_formula_sum 'C26 H40 Cl Cu4 N32 O40 P S8 W12'
_chemical_formula_weight 4224.16
_chemical_name_systematic
; 
 ? 
;
_space_group_IT_number 104
_symmetry_cell_setting tetragonal
_symmetry_space_group_name_Hall 'P 4 -2n'
_symmetry_space_group_name_H-M 'P 4 n c'
_atom_sites_solution_hydrogens geom
_atom_sites_solution_primary direct
_atom_sites_solution_secondary difmap
_audit_creation_method SHELXL-97
_cell_angle_alpha 90.00
_cell_angle_beta 90.00
_cell_angle_gamma 90.00
_cell_formula_units_Z 2
_cell_length_a 14.703(2)
_cell_length_b 14.703(2)
_cell_length_c 19.139(5)
_cell_measurement_reflns_used 2731
_cell_measurement_temperature 150(2)
_cell_measurement_theta_max 25.863
_cell_measurement_theta_min 2.893
_cell_volume 4137.4(13)
_computing_cell_refinement 'Bruker SAINT'
_computing_data_collection 'Bruker APEX2'
_computing_data_reduction 'Bruker SAINT'
_computing_molecular_graphics 'Bruker SHELXTL'
_computing_publication_material 'Bruker SHELXTL'
_computing_structure_refinement 'SHELXL-97 (Sheldrick, 1997)'
_computing_structure_solution 'SHELXS-97 (Sheldrick, 1990)'
_diffrn_ambient_temperature 150(2)
_diffrn_measured_fraction_theta_full 0.998
_diffrn_measured_fraction_theta_max 0.998
_diffrn_measurement_device_type 'Bruker APEX-II CCD'
_diffrn_measurement_method '\f and \w scans'
_diffrn_radiation_monochromator graphite
_diffrn_radiation_source 'fine-focus sealed tube'
_diffrn_radiation_type MoK\a
_diffrn_radiation_wavelength 0.71073
_diffrn_reflns_av_R_equivalents 0.0452
_diffrn_reflns_av_sigmaI/netI 0.0512
_diffrn_reflns_limit_h_max 17
_diffrn_reflns_limit_h_min -17
_diffrn_reflns_limit_k_max 17
_diffrn_reflns_limit_k_min -12
_diffrn_reflns_limit_l_max 23
_diffrn_reflns_limit_l_min -23
_diffrn_reflns_number 14781
_diffrn_reflns_theta_full 25.73
_diffrn_reflns_theta_max 25.73
_diffrn_reflns_theta_min 1.75
_exptl_absorpt_coefficient_mu 17.957
_exptl_absorpt_correction_T_max 0.1737
_exptl_absorpt_correction_T_min 0.1737
_exptl_absorpt_correction_type multi-scan
_exptl_absorpt_process_details '(SADABS; Sheldrick, 2003)'
_exptl_crystal_colour yellow
_exptl_crystal_density_diffrn 3.390
_exptl_crystal_density_method 'not measured'
_exptl_crystal_description block
_exptl_crystal_F_000 3808
_exptl_crystal_size_max 0.15
_exptl_crystal_size_mid 0.15
_exptl_crystal_size_min 0.15
_refine_diff_density_max 1.921
_refine_diff_density_min -1.525
_refine_diff_density_rms 0.182
_refine_ls_abs_structure_details 'Flack H D (1983), Acta Cryst. A39, 876-881'
_refine_ls_abs_structure_Flack -0.005(17)
_refine_ls_extinction_coef 0.000292(19)
_refine_ls_extinction_expression Fc^*^=kFc[1+0.001xFc^2^\l^3^/sin(2\q)]^-1/4^
_refine_ls_extinction_method SHELXL
_refine_ls_goodness_of_fit_ref 1.003
_refine_ls_hydrogen_treatment constr
_refine_ls_matrix_type full
_refine_ls_number_parameters 294
_refine_ls_number_reflns 3944
_refine_ls_number_restraints 61
_refine_ls_restrained_S_all 1.014
_refine_ls_R_factor_all 0.0610
_refine_ls_R_factor_gt 0.0373
_refine_ls_shift/su_max 0.001
_refine_ls_shift/su_mean 0.000
_refine_ls_structure_factor_coef Fsqd
_refine_ls_weighting_details 'calc w=1/[\s^2^(Fo^2^)+(0.0277P)^2^+27.0200P] where P=(Fo^2^+2Fc^2^)/3'
_refine_ls_weighting_scheme calc
_refine_ls_wR_factor_gt 0.0758
_refine_ls_wR_factor_ref 0.0863
_reflns_number_gt 2947
_reflns_number_total 3944
_reflns_threshold_expression >2sigma(I)
_cod_data_source_file c4ce00293h2.cif
_cod_data_source_block 2
_cod_original_cell_volume 4137.8(14)
_cod_database_code 7216433

loop_
_symmetry_equiv_pos_as_xyz
'x, y, z'
'-x, -y, z'
'-y, x, z'
'y, -x, z'
'x+1/2, -y+1/2, z+1/2'
'-x+1/2, y+1/2, z+1/2'
'-y+1/2, -x+1/2, z+1/2'
'y+1/2, x+1/2, z+1/2'

loop_
_atom_site_label
_atom_site_type_symbol
_atom_site_fract_x
_atom_site_fract_y
_atom_site_fract_z
_atom_site_U_iso_or_equiv
_atom_site_adp_type
_atom_site_occupancy
_atom_site_symmetry_multiplicity
_atom_site_calc_flag
_atom_site_refinement_flags
P1 P 0.5000 0.5000 0.7203(6) 0.0180(9) Uani 1 4 d S
W1 W 0.51100(5) 0.67015(5) 0.58815(3) 0.0431(2) Uani 1 1 d .
W2 W 0.33942(3) 0.68088(3) 0.71947(8) 0.0498(2) Uani 1 1 d .
W3 W 0.50968(6) 0.67140(6) 0.84992(3) 0.0572(3) Uani 1 1 d .
Cu1 Cu 0.33654(12) 0.53456(14) 0.15134(12) 0.0493(5) Uani 1 1 d .
S1 S 0.1321(3) 0.4827(3) 0.0404(2) 0.0434(9) Uani 1 1 d .
S2 S -0.1299(3) 0.5268(3) 0.2463(2) 0.0549(11) Uani 1 1 d .
O1 O 0.4404(14) 0.5615(14) 0.6744(11) 0.031(5) Uani 0.50 1 d PU
O2 O 0.5919(10) 0.5804(9) 0.5561(8) 0.068(4) Uani 1 1 d U
O4 O 0.5941(13) 0.5927(12) 0.8841(10) 0.103(6) Uani 1 1 d U
O5 O 0.2647(7) 0.7655(7) 0.7173(16) 0.093(4) Uani 1 1 d .
O6 O 0.2886(11) 0.6031(11) 0.7895(9) 0.086(5) Uani 1 1 d .
O7 O 0.5187(11) 0.7541(10) 0.5278(7) 0.072(5) Uani 1 1 d U
O8 O 0.5989(11) 0.7077(9) 0.6525(9) 0.082(4) Uani 1 1 d U
O9 O 0.5111(10) 0.7446(12) 0.9134(8) 0.080(5) Uani 1 1 d U
O10 O 0.4215(14) 0.7230(12) 0.7886(9) 0.092(4) Uani 1 1 d U
O11 O 0.4254(11) 0.7177(10) 0.6520(8) 0.080(5) Uani 1 1 d .
O12 O 0.4466(16) 0.5652(16) 0.7676(12) 0.036(6) Uani 0.50 1 d PU
N1 N 0.2946(8) 0.4260(8) 0.0960(6) 0.038(3) Uani 1 1 d .
N2 N 0.3509(7) 0.3545(8) 0.0891(7) 0.040(3) Uani 1 1 d .
N3 N 0.3205(9) 0.2982(9) 0.0429(7) 0.048(3) Uani 1 1 d .
N4 N 0.2420(8) 0.3324(8) 0.0185(6) 0.038(3) Uani 1 1 d .
N5 N -0.2933(9) 0.4384(8) 0.2470(6) 0.043(3) Uani 1 1 d .
N6 N -0.3458(10) 0.3881(9) 0.2935(8) 0.057(4) Uani 1 1 d .
N7 N -0.2976(13) 0.3784(11) 0.3492(8) 0.072(5) Uani 1 1 d .
N8 N -0.2194(10) 0.4199(10) 0.3411(7) 0.053(4) Uani 1 1 d .
C1 C 0.0000 0.5000 0.1471(8) 0.022(3) Uani 1 2 d SU
C2 C 0.0494(8) 0.4314(9) 0.1004(7) 0.031(3) Uani 1 1 d .
H2A H 0.0046 0.3984 0.0733 0.037 Uiso 1 1 calc R
H2B H 0.0807 0.3879 0.1299 0.037 Uiso 1 1 calc R
C3 C -0.0677(9) 0.4464(10) 0.1915(7) 0.043(4) Uani 1 1 d .
H3A H -0.0356 0.4028 0.2205 0.051 Uiso 1 1 calc R
H3B H -0.1096 0.4135 0.1616 0.051 Uiso 1 1 calc R
C4 C 0.2255(9) 0.4105(9) 0.0536(7) 0.032(3) Uani 1 1 d U
C5 C 0.1905(13) 0.2903(15) -0.0392(11) 0.071(6) Uani 1 1 d .
H5A H 0.2228 0.2989 -0.0823 0.106 Uiso 1 1 calc R
H5B H 0.1316 0.3182 -0.0425 0.106 Uiso 1 1 calc R
H5C H 0.1835 0.2264 -0.0303 0.106 Uiso 1 1 calc R
C6 C -0.2178(10) 0.4595(10) 0.2778(7) 0.038(3) Uani 1 1 d .
C7 C -0.1471(14) 0.4166(16) 0.3933(10) 0.087(7) Uani 1 1 d U
H7A H -0.1465 0.4724 0.4193 0.131 Uiso 1 1 calc R
H7B H -0.0895 0.4087 0.3703 0.131 Uiso 1 1 calc R
H7C H -0.1576 0.3666 0.4244 0.131 Uiso 1 1 calc R
Cl1 Cl 0.5000 0.5000 0.1639(5) 0.056(2) Uani 1 4 d S

loop_
_atom_site_aniso_label
_atom_site_aniso_U_11
_atom_site_aniso_U_22
_atom_site_aniso_U_33
_atom_site_aniso_U_23
_atom_site_aniso_U_13
_atom_site_aniso_U_12
P1 0.0159(13) 0.0159(13) 0.022(2) 0.000 0.000 0.000
W1 0.0521(5) 0.0279(4) 0.0495(5) 0.0098(4) 0.0149(4) -0.0026(3)
W2 0.0404(3) 0.0350(3) 0.0740(4) 0.0112(5) 0.0253(5) 0.0158(2)
W3 0.0730(7) 0.0501(6) 0.0484(6) -0.0244(4) 0.0108(4) 0.0019(4)
Cu1 0.0436(11) 0.0465(11) 0.0579(12) -0.0128(10) 0.0011(10) -0.0012(9)
S1 0.0338(19) 0.056(2) 0.041(2) 0.0137(18) 0.0113(16) 0.0045(17)
S2 0.049(2) 0.052(2) 0.064(3) -0.0218(19) 0.0197(19) -0.0041(18)
O1 0.025(8) 0.031(9) 0.036(9) -0.007(7) 0.010(7) -0.002(6)
O2 0.079(8) 0.056(7) 0.070(7) -0.029(6) -0.012(6) 0.027(6)
O4 0.114(9) 0.111(9) 0.083(8) 0.011(7) 0.042(7) -0.031(8)
O5 0.066(7) 0.058(7) 0.155(10) 0.025(13) 0.013(13) 0.035(6)
O6 0.072(11) 0.084(12) 0.100(12) 0.048(9) -0.021(9) -0.033(9)
O7 0.104(9) 0.049(7) 0.062(7) 0.031(6) 0.016(6) -0.002(6)
O8 0.099(10) 0.056(8) 0.092(9) -0.031(8) -0.021(9) 0.031(8)
O9 0.104(9) 0.065(8) 0.073(8) -0.027(6) 0.025(6) -0.007(6)
O10 0.104(11) 0.075(9) 0.097(9) 0.003(8) -0.026(9) -0.004(9)
O11 0.078(10) 0.078(10) 0.083(10) -0.035(9) 0.042(9) -0.033(8)
O12 0.035(9) 0.033(9) 0.040(9) 0.004(7) 0.007(7) 0.009(7)
N1 0.038(7) 0.032(6) 0.044(7) -0.007(6) 0.008(6) -0.003(5)
N2 0.029(6) 0.042(7) 0.050(7) -0.014(6) 0.008(6) -0.003(5)
N3 0.053(8) 0.047(8) 0.044(7) 0.007(6) 0.006(6) 0.011(6)
N4 0.040(7) 0.027(6) 0.048(8) -0.013(5) 0.000(5) 0.004(5)
N5 0.047(8) 0.042(7) 0.040(7) 0.000(5) 0.013(6) 0.008(6)
N6 0.067(10) 0.043(8) 0.061(9) 0.008(7) 0.026(8) 0.003(7)
N7 0.098(14) 0.067(11) 0.051(10) 0.017(8) 0.012(9) -0.004(10)
N8 0.044(8) 0.063(9) 0.053(8) 0.005(7) 0.009(7) 0.014(7)
C1 0.017(6) 0.025(7) 0.025(6) 0.000 0.000 0.010(6)
C2 0.023(7) 0.034(8) 0.037(8) -0.001(6) 0.011(6) 0.002(5)
C3 0.027(8) 0.045(9) 0.056(9) -0.012(7) 0.012(6) -0.002(6)
C4 0.025(6) 0.029(6) 0.041(7) -0.003(5) 0.001(5) 0.005(5)
C5 0.067(15) 0.075(14) 0.071(14) -0.053(11) -0.003(11) 0.005(11)
C6 0.039(9) 0.039(8) 0.036(8) -0.008(7) 0.005(6) 0.004(6)
C7 0.087(10) 0.106(10) 0.069(9) 0.002(8) 0.005(8) 0.012(8)
Cl1 0.030(2) 0.030(2) 0.109(7) 0.000 0.000 0.000

loop_
_atom_type_symbol
_atom_type_description
_atom_type_scat_dispersion_real
_atom_type_scat_dispersion_imag
_atom_type_scat_source
C C 0.0033 0.0016 'International Tables Vol C Tables 4.2.6.8 and 6.1.1.4'
N N 0.0061 0.0033 'International Tables Vol C Tables 4.2.6.8 and 6.1.1.4'
O O 0.0106 0.0060 'International Tables Vol C Tables 4.2.6.8 and 6.1.1.4'
W W -0.8490 6.8722 'International Tables Vol C Tables 4.2.6.8 and 6.1.1.4'
P P 0.1023 0.0942 'International Tables Vol C Tables 4.2.6.8 and 6.1.1.4'
Cu Cu 0.3201 1.2651 'International Tables Vol C Tables 4.2.6.8 and 6.1.1.4'
S S 0.1246 0.1234 'International Tables Vol C Tables 4.2.6.8 and 6.1.1.4'
Cl Cl 0.1484 0.1585 'International Tables Vol C Tables 4.2.6.8 and 6.1.1.4'
H H 0.0000 0.0000 'International Tables Vol C Tables 4.2.6.8 and 6.1.1.4'

loop_
_geom_angle_atom_site_label_1
_geom_angle_atom_site_label_2
_geom_angle_atom_site_label_3
_geom_angle
_geom_angle_site_symmetry_1
_geom_angle_site_symmetry_3
O12 P1 O12 108(2) 4_565 3_655
O12 P1 O12 69.6(10) 4_565 2_665
O12 P1 O12 69.6(10) 3_655 2_665
O12 P1 O12 69.6(10) 4_565 .
O12 P1 O12 69.6(10) 3_655 .
O12 P1 O12 108(2) 2_665 .
O12 P1 O1 175.9(14) 4_565 3_655
O12 P1 O1 71.2(8) 3_655 3_655
O12 P1 O1 106.4(12) 2_665 3_655
O12 P1 O1 113.1(13) . 3_655
O12 P1 O1 106.4(12) 4_565 2_665
O12 P1 O1 113.1(13) 3_655 2_665
O12 P1 O1 71.2(8) 2_665 2_665
O12 P1 O1 175.9(15) . 2_665
O1 P1 O1 70.9(9) 3_655 2_665
O12 P1 O1 113.1(13) 4_565 .
O12 P1 O1 106.4(12) 3_655 .
O12 P1 O1 175.9(15) 2_665 .
O12 P1 O1 71.2(8) . .
O1 P1 O1 70.9(9) 3_655 .
O1 P1 O1 110.2(18) 2_665 .
O12 P1 O1 71.2(8) 4_565 4_565
O12 P1 O1 175.9(14) 3_655 4_565
O12 P1 O1 113.1(13) 2_665 4_565
O12 P1 O1 106.4(12) . 4_565
O1 P1 O1 110.2(18) 3_655 4_565
O1 P1 O1 70.9(9) 2_665 4_565
O1 P1 O1 70.9(9) . 4_565
O7 W1 O8 100.8(7) . .
O7 W1 O2 105.8(8) . 3_655
O8 W1 O2 153.3(7) . 3_655
O7 W1 O2 104.3(7) . .
O8 W1 O2 89.1(6) . .
O2 W1 O2 85.2(9) 3_655 .
O7 W1 O11 102.5(7) . .
O8 W1 O11 85.7(8) . .
O2 W1 O11 87.8(6) 3_655 .
O2 W1 O11 153.2(7) . .
O7 W1 O1 158.3(7) . 4_565
O8 W1 O1 62.5(7) . 4_565
O2 W1 O1 91.7(7) 3_655 4_565
O2 W1 O1 63.8(7) . 4_565
O11 W1 O1 90.7(7) . 4_565
O7 W1 O1 159.3(7) . .
O8 W1 O1 92.3(8) . .
O2 W1 O1 61.9(6) 3_655 .
O2 W1 O1 91.7(7) . .
O11 W1 O1 62.4(7) . .
O1 W1 O1 42.1(9) 4_565 .
O5 W2 O11 102.2(10) . .
O5 W2 O10 101.2(10) . .
O11 W2 O10 87.5(5) . .
O5 W2 O8 102.6(10) . 3_655
O11 W2 O8 88.0(6) . 3_655
O10 W2 O8 156.2(7) . 3_655
O5 W2 O6 101.9(10) . .
O11 W2 O6 155.9(7) . .
O10 W2 O6 87.4(8) . .
O8 W2 O6 87.2(5) 3_655 .
O5 W2 O1 158.0(12) . .
O11 W2 O1 63.8(7) . .
O10 W2 O1 95.4(8) . .
O8 W2 O1 61.8(7) 3_655 .
O6 W2 O1 93.2(7) . .
O5 W2 O12 159.7(12) . .
O11 W2 O12 91.4(8) . .
O10 W2 O12 64.1(8) . .
O8 W2 O12 92.7(8) 3_655 .
O6 W2 O12 65.2(7) . .
O1 W2 O12 42.3(5) . .
O9 W3 O4 98.3(9) . .
O9 W3 O6 104.0(8) . 4_565
O4 W3 O6 85.5(7) . 4_565
O9 W3 O10 101.9(8) . .
O4 W3 O10 159.9(8) . .
O6 W3 O10 89.6(9) 4_565 .
O9 W3 O4 98.2(8) . 3_655
O4 W3 O4 92.0(11) . 3_655
O6 W3 O4 157.8(9) 4_565 3_655
O10 W3 O4 85.2(8) . 3_655
O9 W3 O12 157.9(8) . .
O4 W3 O12 94.9(8) . .
O6 W3 O12 94.7(8) 4_565 .
O10 W3 O12 66.0(7) . .
O4 W3 O12 63.5(8) 3_655 .
O9 W3 O12 159.1(8) . 4_565
O4 W3 O12 63.8(8) . 4_565
O6 W3 O12 65.8(7) 4_565 4_565
O10 W3 O12 96.4(8) . 4_565
O4 W3 O12 93.3(8) 3_655 4_565
O12 W3 O12 42.0(9) . 4_565
N5 Cu1 N1 123.3(5) 2_565 .
N5 Cu1 N2 114.1(5) 2_565 4_565
N1 Cu1 N2 112.3(5) . 4_565
N5 Cu1 Cl1 105.3(4) 2_565 .
N1 Cu1 Cl1 100.7(4) . .
N2 Cu1 Cl1 95.7(4) 4_565 .
C4 S1 C2 100.4(6) . .
C6 S2 C3 101.8(7) . .
P1 O1 O12 54.4(11) . .
P1 O1 O1 54.5(4) . 3_655
O12 O1 O1 91.8(12) . 3_655
P1 O1 O1 54.5(4) . 4_565
O12 O1 O1 87.1(12) . 4_565
O1 O1 O1 90.000(8) 3_655 4_565
P1 O1 W1 126.1(11) . 3_655
O12 O1 W1 136.1(15) . 3_655
O1 O1 W1 71.6(10) 3_655 3_655
O1 O1 W1 131.5(5) 4_565 3_655
P1 O1 W2 124.4(12) . .
O12 O1 W2 70.0(12) . .
O1 O1 W2 134.8(12) 3_655 .
O1 O1 W2 128.1(12) 4_565 .
W1 O1 W2 93.0(7) 3_655 .
P1 O1 W1 120.9(11) . .
O12 O1 W1 127.9(15) . .
O1 O1 W1 129.8(6) 3_655 .
O1 O1 W1 66.3(9) 4_565 .
W1 O1 W1 91.4(7) 3_655 .
W2 O1 W1 91.5(7) . .
W1 O2 W1 141.8(8) 4_565 .
W3 O4 W3 138.6(11) . 4_565
W3 O6 W2 137.8(10) 3_655 .
W1 O8 W2 141.2(8) . 4_565
W2 O10 W3 137.1(10) . .
W2 O11 W1 141.6(8) . .
P1 O12 O12 55.2(5) . 3_655
P1 O12 O12 55.2(5) . 4_565
O12 O12 O12 90.000(8) 3_655 4_565
P1 O12 O1 54.4(12) . .
O12 O12 O1 88.0(13) 3_655 .
O12 O12 O1 92.7(12) 4_565 .
P1 O12 W3 126.6(13) . .
O12 O12 W3 133.2(6) 3_655 .
O12 O12 W3 71.4(12) 4_565 .
O1 O12 W3 133.9(16) . .
P1 O12 W3 121.8(13) . 3_655
O12 O12 W3 66.6(12) 3_655 3_655
O12 O12 W3 131.6(7) 4_565 3_655
O1 O12 W3 126.0(16) . 3_655
W3 O12 W3 93.9(8) . 3_655
P1 O12 W2 122.0(14) . .
O12 O12 W2 128.0(15) 3_655 .
O12 O12 W2 134.1(14) 4_565 .
O1 O12 W2 67.6(12) . .
W3 O12 W2 92.4(8) . .
W3 O12 W2 91.0(7) 3_655 .
C4 N1 N2 106.2(11) . .
C4 N1 Cu1 134.1(10) . .
N2 N1 Cu1 118.9(9) . .
N3 N2 N1 110.8(11) . .
N3 N2 Cu1 126.2(9) . 3_655
N1 N2 Cu1 122.8(9) . 3_655
N2 N3 N4 107.2(11) . .
N3 N4 C4 107.4(11) . .
N3 N4 C5 123.0(12) . .
C4 N4 C5 129.5(13) . .
C6 N5 N6 108.2(13) . .
C6 N5 Cu1 130.4(11) . 2_565
N6 N5 Cu1 121.3(11) . 2_565
N7 N6 N5 106.4(15) . .
N6 N7 N8 109.4(14) . .
N7 N8 C6 108.9(14) . .
N7 N8 C7 122.9(15) . .
C6 N8 C7 128.2(15) . .
C2 C1 C2 108.6(14) . 2_565
C2 C1 C3 110.8(7) . 2_565
C2 C1 C3 107.1(7) 2_565 2_565
C2 C1 C3 107.1(7) . .
C2 C1 C3 110.8(7) 2_565 .
C3 C1 C3 112.3(14) 2_565 .
C1 C2 S1 114.1(8) . .
C1 C3 S2 108.2(9) . .
N1 C4 N4 108.3(11) . .
N1 C4 S1 125.9(10) . .
N4 C4 S1 125.7(10) . .
N5 C6 N8 107.0(13) . .
N5 C6 S2 128.1(12) . .
N8 C6 S2 125.0(12) . .
Cu1 Cl1 Cu1 89.46(5) 3_655 .
Cu1 Cl1 Cu1 89.46(5) 3_655 2_665
Cu1 Cl1 Cu1 168.8(5) . 2_665
Cu1 Cl1 Cu1 168.8(5) 3_655 4_565
Cu1 Cl1 Cu1 89.46(5) . 4_565
Cu1 Cl1 Cu1 89.46(5) 2_665 4_565

loop_
_geom_bond_atom_site_label_1
_geom_bond_atom_site_label_2
_geom_bond_distance
_geom_bond_site_symmetry_2
P1 O12 1.53(2) 4_565
P1 O12 1.53(2) 3_655
P1 O12 1.53(2) 2_665
P1 O12 1.53(2) .
P1 O1 1.53(2) 3_655
P1 O1 1.53(2) 2_665
P1 O1 1.53(2) .
P1 O1 1.53(2) 4_565
W1 O7 1.695(13) .
W1 O8 1.869(16) .
W1 O2 1.872(13) 3_655
W1 O2 1.880(11) .
W1 O11 1.889(15) .
W1 O1 2.43(2) 4_565
W1 O1 2.52(2) .
W2 O5 1.659(9) .
W2 O11 1.886(14) .
W2 O10 1.895(17) .
W2 O8 1.891(16) 3_655
W2 O6 1.914(15) .
W2 O1 2.46(2) .
W2 O12 2.50(2) .
W3 O9 1.623(15) .
W3 O4 1.819(19) .
W3 O6 1.890(16) 4_565
W3 O10 1.907(19) .
W3 O4 1.997(18) 3_655
W3 O12 2.40(2) .
W3 O12 2.48(2) 4_565
Cu1 N5 1.979(12) 2_565
Cu1 N1 2.013(11) .
Cu1 N2 2.080(12) 4_565
Cu1 Cl1 2.468(2) .
S1 C4 1.755(13) .
S1 C2 1.835(12) .
S2 C6 1.736(15) .
S2 C3 1.826(13) .
O1 O12 1.79(2) .
O1 O1 1.78(3) 3_655
O1 O1 1.78(3) 4_565
O1 W1 2.43(2) 3_655
O2 W1 1.872(13) 4_565
O4 W3 1.997(18) 4_565
O6 W3 1.890(15) 3_655
O8 W2 1.891(16) 4_565
O12 O12 1.75(3) 3_655
O12 O12 1.75(3) 4_565
O12 W3 2.48(2) 3_655
N1 C4 1.320(17) .
N1 N2 1.344(15) .
N2 N3 1.291(18) .
N2 Cu1 2.080(12) 3_655
N3 N4 1.343(16) .
N4 C4 1.353(16) .
N4 C5 1.475(19) .
N5 C6 1.294(18) .
N5 N6 1.390(17) .
N5 Cu1 1.979(12) 2_565
N6 N7 1.29(2) .
N7 N8 1.31(2) .
N8 C6 1.343(19) .
N8 C7 1.46(2) .
C1 C2 1.530(14) .
C1 C2 1.530(14) 2_565
C1 C3 1.528(16) 2_565
C1 C3 1.528(15) .
Cl1 Cu1 2.468(2) 3_655
Cl1 Cu1 2.468(2) 2_665
Cl1 Cu1 2.468(2) 4_565
